data_7013705
loop_
_publ_author_name
'Wittick, Lisa M.'
'Murray, Keith S.'
'Moubaraki, Boujemaa'
'Batten, Stuart R.'
'Spiccia, Leone'
'Berry, Kevin J.'

_publ_section_title
;
 Synthesis, structure and magnetism of new single molecule magnets
 composed of MnII2MnIII2 alkoxo-carboxylate bridged clusters capped by
 triethanolamine ligands.
;
_journal_issue 7
_journal_name_full 'Dalton transactions (Cambridge, England : 2003)'
_journal_page_first 1003
_journal_page_last 1011
_journal_paper_doi 10.1039/b312672b
_journal_year 2004
_chemical_formula_sum 'C54 H77 Mn4 N5 O20'
_chemical_formula_weight 1335.97
_chemical_name_systematic
;
?
;
_space_group_IT_number 15
_symmetry_cell_setting monoclinic
_symmetry_space_group_name_Hall '-C 2yc'
_symmetry_space_group_name_H-M 'C 1 2/c 1'
_atom_sites_solution_hydrogens geom
_atom_sites_solution_primary direct
_atom_sites_solution_secondary difmap
_audit_creation_method SHELXL-97
_cell_angle_alpha 90.00
_cell_angle_beta 119.460(2)
_cell_angle_gamma 90.00
_cell_formula_units_Z 4
_cell_length_a 30.1516(9)
_cell_length_b 8.6367(4)
_cell_length_c 26.5200(2)
_cell_measurement_temperature 123(2)
_cell_volume 6013.1(4)
_computing_cell_refinement 'HKL Scalepack (Otwinowski & Minor 1997)'
_computing_data_collection 'Collect (Nonius BV, 1997-2000)'
_computing_data_reduction 'HKL Denzo and Scalepack (Otwinowski & Minor 1'
_computing_molecular_graphics 'Bruker SHELXTL'
_computing_publication_material 'Bruker SHELXTL'
_computing_structure_refinement 'SHELXL-97 (Sheldrick, 1997)'
_computing_structure_solution 'SHELXS-97 (Sheldrick, 1990)'
_diffrn_ambient_temperature 123(2)
_diffrn_measured_fraction_theta_full 0.990
_diffrn_measured_fraction_theta_max 0.979
_diffrn_measurement_device '95mm CCD camera on \k-goniostat'
_diffrn_measurement_device_type KappaCCD
_diffrn_measurement_method CCD
_diffrn_radiation_monochromator 'horizonally mounted graphite crystal'
_diffrn_radiation_source 'fine-focus sealed tube'
_diffrn_radiation_type MoK\a
_diffrn_radiation_wavelength 0.71073
_diffrn_reflns_av_R_equivalents 0.2482
_diffrn_reflns_av_sigmaI/netI 0.3477
_diffrn_reflns_limit_h_max 38
_diffrn_reflns_limit_h_min -39
_diffrn_reflns_limit_k_max 11
_diffrn_reflns_limit_k_min -11
_diffrn_reflns_limit_l_max 33
_diffrn_reflns_limit_l_min -34
_diffrn_reflns_number 32410
_diffrn_reflns_theta_full 27.50
_diffrn_reflns_theta_max 27.89
_diffrn_reflns_theta_min 2.50
_exptl_absorpt_coefficient_mu 0.898
_exptl_absorpt_correction_type none
_exptl_crystal_colour Red-brown
_exptl_crystal_density_diffrn 1.476
_exptl_crystal_density_method 'not measured'
_exptl_crystal_description 'Fine Needles'
_exptl_crystal_F_000 2784
_exptl_crystal_size_max 0.45
_exptl_crystal_size_mid 0.08
_exptl_crystal_size_min 0.05
_refine_diff_density_max 0.650
_refine_diff_density_min -0.796
_refine_diff_density_rms 0.119
_refine_ls_extinction_method none
_refine_ls_goodness_of_fit_ref 0.959
_refine_ls_hydrogen_treatment mixed
_refine_ls_matrix_type full
_refine_ls_number_parameters 389
_refine_ls_number_reflns 7038
_refine_ls_number_restraints 1
_refine_ls_restrained_S_all 0.959
_refine_ls_R_factor_all 0.2956
_refine_ls_R_factor_gt 0.0778
_refine_ls_shift/su_max 0.000
_refine_ls_shift/su_mean 0.000
_refine_ls_structure_factor_coef Fsqd
_refine_ls_weighting_details 'calc w=1/[\s^2^(Fo^2^)+(0.0619P)^2^+0.0000P] where P=(Fo^2^+2Fc^2^)/3'
_refine_ls_weighting_scheme calc
_refine_ls_wR_factor_gt 0.1193
_refine_ls_wR_factor_ref 0.1750
_reflns_number_gt 2467
_reflns_number_total 7038
_reflns_threshold_expression >2sigma(I)
_cod_data_source_file b312672b.txt
_cod_data_source_block Complex_2
_cod_depositor_comments
;
The following automatic conversions were performed:
'_symmetry_cell_setting' value 'Monoclinic' changed to 'monoclinic'
according to '/home/saulius/struct/CIF-dictionaries/cif_core.dic'
dictionary named 'cif_core.dic' version 2.4.1 from 2010-06-29.

Automatic conversion script
Id: cif_fix_enum 1527 2010-12-29 10:47:43Z saulius 
;
_cod_original_cell_volume 6013.1(5)
_cod_original_sg_symbol_H-M C2/c
_cod_database_code 7013705

loop_
_symmetry_equiv_pos_as_xyz
'x, y, z'
'-x, y, -z+1/2'
'x+1/2, y+1/2, z'
'-x+1/2, y+1/2, -z+1/2'
'-x, -y, -z'
'x, -y, z-1/2'
'-x+1/2, -y+1/2, -z'
'x+1/2, -y+1/2, z-1/2'

loop_
_atom_site_label
_atom_site_type_symbol
_atom_site_fract_x
_atom_site_fract_y
_atom_site_fract_z
_atom_site_U_iso_or_equiv
_atom_site_adp_type
_atom_site_occupancy
_atom_site_symmetry_multiplicity
_atom_site_calc_flag
_atom_site_refinement_flags
_atom_site_disorder_assembly
_atom_site_disorder_group
Mn1 Mn -0.07521(3) 0.52804(10) 0.37858(4) 0.0282(3) Uani 1 1 d . . .
Mn2 Mn 0.04037(3) 0.42575(10) 0.48545(4) 0.0265(3) Uani 1 1 d . . .
N1 N -0.1025(2) 0.3063(5) 0.3176(2) 0.0348(14) Uani 1 1 d . . .
O1 O -0.01080(14) 0.3508(4) 0.41444(16) 0.0286(10) Uani 1 1 d . . .
O2 O -0.06032(17) 0.5945(5) 0.30920(18) 0.0389(12) Uani 1 1 d . . .
H2 H -0.093(4) 0.659(10) 0.277(4) 0.15(4) Uiso 1 1 d . . .
O3 O -0.16113(15) 0.5582(6) 0.31490(19) 0.0385(12) Uani 1 1 d . . .
H3 H -0.168(2) 0.658(8) 0.298(3) 0.06(2) Uiso 1 1 d . . .
C1 C -0.0192(2) 0.2007(6) 0.3899(3) 0.0420(19) Uani 1 1 d . . .
H1A H -0.0037 0.1222 0.4210 0.050 Uiso 1 1 calc R . .
H1B H -0.0031 0.1918 0.3653 0.050 Uiso 1 1 calc R . .
C2 C -0.0756(2) 0.1723(7) 0.3541(3) 0.0424(19) Uani 1 1 d . . .
H2A H -0.0815 0.0806 0.3291 0.051 Uiso 1 1 calc R . .
H2B H -0.0896 0.1494 0.3801 0.051 Uiso 1 1 calc R . .
C3 C -0.0502(2) 0.4569(8) 0.2844(3) 0.049(2) Uani 1 1 d . . .
H3A H -0.0164 0.4143 0.3125 0.059 Uiso 1 1 calc R . .
H3B H -0.0491 0.4863 0.2489 0.059 Uiso 1 1 calc R . .
C4 C -0.0909(3) 0.3320(8) 0.2694(3) 0.053(2) Uani 1 1 d . . .
H4A H -0.1224 0.3631 0.2341 0.063 Uiso 1 1 calc R . .
H4B H -0.0789 0.2336 0.2610 0.063 Uiso 1 1 calc R . .
C5 C -0.1855(2) 0.4430(7) 0.2711(3) 0.0421(18) Uani 1 1 d . . .
H5A H -0.1842 0.4725 0.2358 0.051 Uiso 1 1 calc R . .
H5B H -0.2217 0.4321 0.2610 0.051 Uiso 1 1 calc R . .
C6 C -0.1578(2) 0.2940(7) 0.2949(3) 0.0419(19) Uani 1 1 d . . .
H6A H -0.1640 0.2584 0.3264 0.050 Uiso 1 1 calc R . .
H6B H -0.1717 0.2147 0.2640 0.050 Uiso 1 1 calc R . .
O4 O -0.09764(16) 0.7795(5) 0.3985(2) 0.0461(13) Uani 1 1 d . . .
O5 O -0.07806(15) 0.7641(4) 0.49340(19) 0.0394(12) Uani 1 1 d . . .
C7 C -0.1040(3) 0.8202(8) 0.4408(3) 0.0426(19) Uani 1 1 d . . .
C8 C -0.1464(2) 0.9212(7) 0.4312(3) 0.0391(18) Uani 1 1 d . . .
C9 C -0.1785(2) 0.9852(7) 0.3764(3) 0.0431(19) Uani 1 1 d . . .
H9 H -0.1728 0.9641 0.3449 0.052 Uiso 1 1 calc R . .
C10 C -0.2186(3) 1.0790(7) 0.3685(4) 0.049(2) Uani 1 1 d . . .
H10 H -0.2396 1.1245 0.3316 0.059 Uiso 1 1 calc R . .
C11 C -0.2290(3) 1.1083(7) 0.4124(4) 0.047(2) Uani 1 1 d . . .
H11 H -0.2572 1.1720 0.4054 0.056 Uiso 1 1 calc R . .
C12 C -0.1983(3) 1.0448(8) 0.4675(4) 0.064(2) Uani 1 1 d . . .
H12 H -0.2051 1.0626 0.4984 0.077 Uiso 1 1 calc R . .
C13 C -0.1571(2) 0.9536(7) 0.4748(3) 0.0393(18) Uani 1 1 d . . .
H13 H -0.1352 0.9118 0.5122 0.047 Uiso 1 1 calc R . .
N2 N 0.08646(18) 0.5663(6) 0.4525(2) 0.0322(13) Uani 1 1 d . . .
O6 O 0.09038(15) 0.5246(4) 0.55475(16) 0.0289(10) Uani 1 1 d . . .
O7 O -0.00277(13) 0.6111(4) 0.46006(15) 0.0243(10) Uani 1 1 d . . .
O8 O 0.1022(3) 0.6726(7) 0.3556(4) 0.108(3) Uani 1 1 d D . .
H8 H 0.110(3) 0.665(9) 0.329(3) 0.11(4) Uiso 1 1 d D . .
C14 C 0.1333(3) 0.5862(10) 0.5563(3) 0.071(3) Uani 1 1 d . . .
H14A H 0.1632 0.5262 0.5848 0.085 Uiso 1 1 calc R . .
H14B H 0.1376 0.6935 0.5712 0.085 Uiso 1 1 calc R . .
C15 C 0.1348(3) 0.5902(11) 0.5049(3) 0.075(3) Uani 1 1 d . . .
H15A H 0.1589 0.5098 0.5067 0.090 Uiso 1 1 calc R . .
H15B H 0.1486 0.6918 0.5021 0.090 Uiso 1 1 calc R . .
C16 C 0.0253(2) 0.7436(6) 0.4591(3) 0.0334(17) Uani 1 1 d . . .
H16A H 0.0489 0.7771 0.4993 0.040 Uiso 1 1 calc R . .
H16B H 0.0015 0.8298 0.4389 0.040 Uiso 1 1 calc R . .
C17 C 0.0556(2) 0.7069(7) 0.4284(3) 0.0376(18) Uani 1 1 d . . .
H17A H 0.0319 0.6920 0.3866 0.045 Uiso 1 1 calc R . .
H17B H 0.0782 0.7952 0.4329 0.045 Uiso 1 1 calc R . .
C18 C 0.1261(3) 0.5431(10) 0.3869(3) 0.070(3) Uani 1 1 d . . .
H18A H 0.1600 0.5704 0.4196 0.084 Uiso 1 1 calc R . .
H18B H 0.1308 0.4667 0.3621 0.084 Uiso 1 1 calc R . .
C19 C 0.0934(3) 0.4774(7) 0.4089(3) 0.056(2) Uani 1 1 d . . .
H19A H 0.1074 0.3748 0.4259 0.068 Uiso 1 1 calc R . .
H19B H 0.0592 0.4594 0.3752 0.068 Uiso 1 1 calc R . .
O9 O -0.12992(17) 0.7481(5) 0.22325(19) 0.0477(13) Uani 1 1 d . . .
O10 O -0.18603(16) 0.8149(5) 0.25030(19) 0.0398(12) Uani 1 1 d . . .
C20 C -0.1655(3) 0.8321(7) 0.2205(3) 0.0343(17) Uani 1 1 d . . .
C21 C -0.1828(2) 0.9633(6) 0.1772(3) 0.0298(16) Uani 1 1 d . . .
C22 C -0.1534(3) 1.0113(8) 0.1527(3) 0.054(2) Uani 1 1 d . . .
H22 H -0.1219 0.9614 0.1634 0.064 Uiso 1 1 calc R . .
C23 C -0.1697(4) 1.1310(9) 0.1130(4) 0.083(3) Uani 1 1 d . . .
H23 H -0.1497 1.1633 0.0963 0.099 Uiso 1 1 calc R . .
C24 C -0.2151(5) 1.2026(9) 0.0979(4) 0.089(3) Uani 1 1 d . . .
H24 H -0.2267 1.2840 0.0703 0.106 Uiso 1 1 calc R . .
C25 C -0.2441(3) 1.1584(9) 0.1221(4) 0.070(3) Uani 1 1 d . . .
H25 H -0.2750 1.2111 0.1123 0.084 Uiso 1 1 calc R . .
C26 C -0.2283(3) 1.0371(7) 0.1609(3) 0.0433(19) Uani 1 1 d . . .
H26 H -0.2490 1.0042 0.1766 0.052 Uiso 1 1 calc R . .
N3 N 0.0000 1.1417(14) 0.2500 0.148(6) Uani 1 2 d S . .
C27 C 0.0000 1.0096(18) 0.2500 0.084(4) Uani 1 2 d S . .
C28 C 0.0000 0.8463(13) 0.2500 0.094(4) Uani 1 2 d S . .
H28A H 0.0182 0.8085 0.2303 0.140 Uiso 0.50 1 calc PR . .
H28B H -0.0352 0.8085 0.2296 0.140 Uiso 0.50 1 calc PR . .
H28C H 0.0170 0.8085 0.2900 0.140 Uiso 0.50 1 calc PR . .

loop_
_atom_site_aniso_label
_atom_site_aniso_U_11
_atom_site_aniso_U_22
_atom_site_aniso_U_33
_atom_site_aniso_U_23
_atom_site_aniso_U_13
_atom_site_aniso_U_12
Mn1 0.0276(6) 0.0357(6) 0.0172(6) 0.0021(5) 0.0079(5) -0.0016(5)
Mn2 0.0291(6) 0.0322(6) 0.0162(6) -0.0002(5) 0.0094(5) -0.0023(4)
N1 0.033(4) 0.042(3) 0.016(3) -0.001(3) 0.002(3) -0.001(3)
O1 0.033(3) 0.026(2) 0.020(3) -0.0006(19) 0.008(2) 0.0006(19)
O2 0.038(3) 0.059(3) 0.023(3) 0.012(2) 0.018(3) 0.002(2)
O3 0.032(3) 0.048(3) 0.032(3) 0.003(3) 0.013(2) -0.002(2)
C1 0.051(5) 0.026(4) 0.028(5) -0.004(3) 0.003(4) 0.003(3)
C2 0.050(5) 0.032(4) 0.028(5) -0.009(3) 0.006(4) -0.006(3)
C3 0.039(5) 0.075(6) 0.028(5) 0.012(4) 0.012(4) 0.012(4)
C4 0.053(5) 0.070(5) 0.030(5) -0.006(4) 0.016(4) 0.018(4)
C5 0.040(4) 0.058(5) 0.029(5) 0.010(4) 0.018(4) 0.004(4)
C6 0.046(5) 0.047(4) 0.022(4) -0.011(3) 0.008(4) -0.019(4)
O4 0.039(3) 0.043(3) 0.046(4) 0.012(3) 0.013(3) 0.001(2)
O5 0.038(3) 0.040(3) 0.021(3) 0.003(2) 0.000(2) 0.004(2)
C7 0.035(5) 0.059(5) 0.027(5) 0.003(4) 0.010(4) 0.009(4)
C8 0.039(5) 0.032(4) 0.041(5) 0.000(4) 0.015(4) -0.004(3)
C9 0.035(4) 0.037(4) 0.042(5) 0.006(4) 0.007(4) -0.001(3)
C10 0.037(5) 0.040(4) 0.057(6) 0.001(4) 0.012(4) 0.003(4)
C11 0.030(5) 0.035(4) 0.057(6) -0.003(4) 0.007(5) 0.002(3)
C12 0.064(6) 0.049(5) 0.067(7) -0.003(4) 0.023(5) 0.005(4)
C13 0.029(4) 0.036(4) 0.036(5) -0.001(3) 0.003(4) 0.010(3)
N2 0.027(3) 0.052(3) 0.018(3) 0.009(3) 0.011(3) 0.006(3)
O6 0.032(3) 0.040(2) 0.020(3) -0.005(2) 0.017(2) -0.012(2)
O7 0.026(2) 0.027(2) 0.018(2) -0.0006(18) 0.008(2) -0.0029(18)
O8 0.193(8) 0.070(4) 0.156(7) 0.029(4) 0.158(7) 0.024(4)
C14 0.067(6) 0.118(7) 0.041(6) -0.025(5) 0.036(5) -0.047(5)
C15 0.037(5) 0.152(8) 0.033(6) 0.008(5) 0.015(5) -0.014(5)
C16 0.035(4) 0.028(4) 0.033(5) 0.000(3) 0.013(4) -0.009(3)
C17 0.044(5) 0.038(4) 0.035(5) 0.003(3) 0.022(4) -0.012(3)
C18 0.051(5) 0.122(8) 0.051(6) 0.015(5) 0.036(5) 0.005(5)
C19 0.087(6) 0.053(5) 0.059(6) 0.017(4) 0.059(5) 0.018(4)
O9 0.054(3) 0.063(3) 0.038(3) 0.019(2) 0.032(3) 0.029(3)
O10 0.040(3) 0.055(3) 0.030(3) 0.005(2) 0.022(3) 0.004(2)
C20 0.029(5) 0.045(4) 0.022(4) -0.006(3) 0.008(4) 0.006(3)
C21 0.033(4) 0.029(4) 0.019(4) -0.001(3) 0.007(3) 0.007(3)
C22 0.063(5) 0.046(5) 0.063(6) 0.010(4) 0.039(5) -0.002(4)
C23 0.139(9) 0.050(6) 0.083(8) 0.028(5) 0.073(7) 0.006(6)
C24 0.148(11) 0.036(5) 0.058(7) 0.023(5) 0.032(7) 0.027(6)
C25 0.087(7) 0.051(6) 0.052(7) 0.009(5) 0.019(6) 0.020(5)
C26 0.038(5) 0.046(5) 0.030(5) -0.007(4) 0.004(4) 0.005(4)
N3 0.168(13) 0.076(9) 0.30(2) 0.000 0.188(14) 0.000
C27 0.078(10) 0.088(10) 0.128(13) 0.000 0.082(10) 0.000
C28 0.073(9) 0.072(9) 0.114(12) 0.000 0.029(9) 0.000

loop_
_atom_type_symbol
_atom_type_description
_atom_type_scat_dispersion_real
_atom_type_scat_dispersion_imag
_atom_type_scat_source
C C 0.0033 0.0016 'International Tables Vol C Tables 4.2.6.8 and 6.1.1.4'
H H 0.0000 0.0000 'International Tables Vol C Tables 4.2.6.8 and 6.1.1.4'
N N 0.0061 0.0033 'International Tables Vol C Tables 4.2.6.8 and 6.1.1.4'
O O 0.0106 0.0060 'International Tables Vol C Tables 4.2.6.8 and 6.1.1.4'
Mn Mn 0.3368 0.7283 'International Tables Vol C Tables 4.2.6.8 and 6.1.1.4'

loop_
_geom_angle_atom_site_label_1
_geom_angle_atom_site_label_2
_geom_angle_atom_site_label_3
_geom_angle
_geom_angle_site_symmetry_1
_geom_angle_site_symmetry_3
_geom_angle_publ_flag
O6 Mn1 O2 177.26(17) 5_566 . ?
O6 Mn1 O1 89.82(14) 5_566 . ?
O2 Mn1 O1 92.42(16) . . ?
O6 Mn1 O7 76.97(14) 5_566 . ?
O2 Mn1 O7 102.49(15) . . ?
O1 Mn1 O7 66.31(13) . . ?
O6 Mn1 O3 90.55(15) 5_566 . ?
O2 Mn1 O3 88.61(16) . . ?
O1 Mn1 O3 143.11(16) . . ?
O7 Mn1 O3 148.86(15) . . ?
O6 Mn1 N1 104.77(16) 5_566 . ?
O2 Mn1 N1 77.46(17) . . ?
O1 Mn1 N1 71.45(15) . . ?
O7 Mn1 N1 137.73(15) . . ?
O3 Mn1 N1 72.83(18) . . ?
O6 Mn1 O4 78.95(15) 5_566 . ?
O2 Mn1 O4 98.31(17) . . ?
O1 Mn1 O4 141.90(14) . . ?
O7 Mn1 O4 75.68(13) . . ?
O3 Mn1 O4 73.96(16) . . ?
N1 Mn1 O4 146.59(16) . . ?
O1 Mn2 O6 173.76(16) . . ?
O1 Mn2 O5 94.33(16) . 5_566 ?
O6 Mn2 O5 91.55(17) . 5_566 ?
O1 Mn2 O7 81.80(15) . . ?
O6 Mn2 O7 92.39(15) . . ?
O5 Mn2 O7 175.74(17) 5_566 . ?
O1 Mn2 O7 99.83(14) . 5_566 ?
O6 Mn2 O7 81.63(14) . 5_566 ?
O5 Mn2 O7 95.99(16) 5_566 5_566 ?
O7 Mn2 O7 82.97(15) . 5_566 ?
O1 Mn2 N2 98.78(17) . . ?
O6 Mn2 N2 78.04(17) . . ?
O5 Mn2 N2 100.34(17) 5_566 . ?
O7 Mn2 N2 82.09(16) . . ?
O7 Mn2 N2 154.14(16) 5_566 . ?
C2 N1 C6 111.0(5) . . ?
C2 N1 C4 113.1(5) . . ?
C6 N1 C4 110.8(5) . . ?
C2 N1 Mn1 107.0(3) . . ?
C6 N1 Mn1 106.2(4) . . ?
C4 N1 Mn1 108.3(4) . . ?
C1 O1 Mn2 130.8(3) . . ?
C1 O1 Mn1 120.0(3) . . ?
Mn2 O1 Mn1 107.42(16) . . ?
C3 O2 Mn1 110.0(4) . . ?
C3 O2 H2 112(5) . . ?
Mn1 O2 H2 109(5) . . ?
C5 O3 Mn1 117.4(4) . . ?
C5 O3 H3 111(4) . . ?
Mn1 O3 H3 111(4) . . ?
O1 C1 C2 109.3(5) . . ?
O1 C1 H1A 109.8 . . ?
C2 C1 H1A 109.8 . . ?
O1 C1 H1B 109.8 . . ?
C2 C1 H1B 109.8 . . ?
H1A C1 H1B 108.3 . . ?
N1 C2 C1 111.9(5) . . ?
N1 C2 H2A 109.2 . . ?
C1 C2 H2A 109.2 . . ?
N1 C2 H2B 109.2 . . ?
C1 C2 H2B 109.2 . . ?
H2A C2 H2B 107.9 . . ?
O2 C3 C4 111.8(5) . . ?
O2 C3 H3A 109.3 . . ?
C4 C3 H3A 109.3 . . ?
O2 C3 H3B 109.3 . . ?
C4 C3 H3B 109.3 . . ?
H3A C3 H3B 107.9 . . ?
N1 C4 C3 112.1(5) . . ?
N1 C4 H4A 109.2 . . ?
C3 C4 H4A 109.2 . . ?
N1 C4 H4B 109.2 . . ?
C3 C4 H4B 109.2 . . ?
H4A C4 H4B 107.9 . . ?
O3 C5 C6 107.4(5) . . ?
O3 C5 H5A 110.2 . . ?
C6 C5 H5A 110.2 . . ?
O3 C5 H5B 110.2 . . ?
C6 C5 H5B 110.2 . . ?
H5A C5 H5B 108.5 . . ?
N1 C6 C5 113.4(5) . . ?
N1 C6 H6A 108.9 . . ?
C5 C6 H6A 108.9 . . ?
N1 C6 H6B 108.9 . . ?
C5 C6 H6B 108.9 . . ?
H6A C6 H6B 107.7 . . ?
C7 O4 Mn1 128.4(4) . . ?
C7 O5 Mn2 125.9(4) . 5_566 ?
O4 C7 O5 124.3(6) . . ?
O4 C7 C8 120.5(7) . . ?
O5 C7 C8 114.8(6) . . ?
C13 C8 C9 117.7(6) . . ?
C13 C8 C7 121.4(7) . . ?
C9 C8 C7 120.9(7) . . ?
C10 C9 C8 119.6(7) . . ?
C10 C9 H9 120.2 . . ?
C8 C9 H9 120.2 . . ?
C11 C10 C9 121.8(7) . . ?
C11 C10 H10 119.1 . . ?
C9 C10 H10 119.1 . . ?
C10 C11 C12 120.3(7) . . ?
C10 C11 H11 119.9 . . ?
C12 C11 H11 119.9 . . ?
C13 C12 C11 116.8(8) . . ?
C13 C12 H12 121.6 . . ?
C11 C12 H12 121.6 . . ?
C8 C13 C12 123.8(7) . . ?
C8 C13 H13 118.1 . . ?
C12 C13 H13 118.1 . . ?
C15 N2 C17 114.9(6) . . ?
C15 N2 C19 111.1(5) . . ?
C17 N2 C19 113.0(5) . . ?
C15 N2 Mn2 102.6(4) . . ?
C17 N2 Mn2 103.2(3) . . ?
C19 N2 Mn2 111.3(4) . . ?
C14 O6 Mn2 119.1(4) . . ?
C14 O6 Mn1 130.7(4) . 5_566 ?
Mn2 O6 Mn1 108.66(17) . 5_566 ?
C16 O7 Mn2 111.1(3) . . ?
C16 O7 Mn2 127.8(3) . 5_566 ?
Mn2 O7 Mn2 97.03(14) . 5_566 ?
C16 O7 Mn1 121.9(3) . . ?
Mn2 O7 Mn1 103.32(15) . . ?
Mn2 O7 Mn1 90.78(13) 5_566 . ?
C18 O8 H8 100(6) . . ?
O6 C14 C15 117.5(6) . . ?
O6 C14 H14A 107.9 . . ?
C15 C14 H14A 107.9 . . ?
O6 C14 H14B 107.9 . . ?
C15 C14 H14B 107.9 . . ?
H14A C14 H14B 107.2 . . ?
C14 C15 N2 115.9(6) . . ?
C14 C15 H15A 108.3 . . ?
N2 C15 H15A 108.3 . . ?
C14 C15 H15B 108.3 . . ?
N2 C15 H15B 108.3 . . ?
H15A C15 H15B 107.4 . . ?
O7 C16 C17 111.0(5) . . ?
O7 C16 H16A 109.4 . . ?
C17 C16 H16A 109.4 . . ?
O7 C16 H16B 109.4 . . ?
C17 C16 H16B 109.4 . . ?
H16A C16 H16B 108.0 . . ?
N2 C17 C16 110.9(5) . . ?
N2 C17 H17A 109.5 . . ?
C16 C17 H17A 109.5 . . ?
N2 C17 H17B 109.5 . . ?
C16 C17 H17B 109.5 . . ?
H17A C17 H17B 108.0 . . ?
O8 C18 C19 107.4(6) . . ?
O8 C18 H18A 110.2 . . ?
C19 C18 H18A 110.2 . . ?
O8 C18 H18B 110.2 . . ?
C19 C18 H18B 110.2 . . ?
H18A C18 H18B 108.5 . . ?
C18 C19 N2 118.9(6) . . ?
C18 C19 H19A 107.6 . . ?
N2 C19 H19A 107.6 . . ?
C18 C19 H19B 107.6 . . ?
N2 C19 H19B 107.6 . . ?
H19A C19 H19B 107.0 . . ?
O10 C20 O9 125.0(6) . . ?
O10 C20 C21 119.0(6) . . ?
O9 C20 C21 115.9(6) . . ?
C26 C21 C22 118.7(6) . . ?
C26 C21 C20 120.2(6) . . ?
C22 C21 C20 121.1(6) . . ?
C23 C22 C21 120.5(7) . . ?
C23 C22 H22 119.8 . . ?
C21 C22 H22 119.8 . . ?
C24 C23 C22 119.3(8) . . ?
C24 C23 H23 120.3 . . ?
C22 C23 H23 120.3 . . ?
C25 C24 C23 120.9(8) . . ?
C25 C24 H24 119.5 . . ?
C23 C24 H24 119.5 . . ?
C24 C25 C26 119.7(8) . . ?
C24 C25 H25 120.2 . . ?
C26 C25 H25 120.2 . . ?
C21 C26 C25 120.8(7) . . ?
C21 C26 H26 119.6 . . ?
C25 C26 H26 119.6 . . ?
N3 C27 C28 180.000(9) . . ?
C27 C28 H28A 109.5 . . ?
C27 C28 H28B 109.5 . . ?
H28A C28 H28B 109.5 . . ?
C27 C28 H28C 109.5 . . ?
H28A C28 H28C 109.5 . . ?
H28B C28 H28C 109.5 . . ?

loop_
_geom_bond_atom_site_label_1
_geom_bond_atom_site_label_2
_geom_bond_distance
_geom_bond_site_symmetry_2
_geom_bond_publ_flag
Mn1 O6 2.083(4) 5_566 ?
Mn1 O2 2.175(4) . ?
Mn1 O1 2.281(4) . ?
Mn1 O7 2.305(4) . ?
Mn1 O3 2.308(4) . ?
Mn1 N1 2.377(5) . ?
Mn1 O4 2.409(5) . ?
Mn2 O1 1.868(4) . ?
Mn2 O6 1.912(4) . ?
Mn2 O5 1.915(4) 5_566 ?
Mn2 O7 1.962(4) . ?
Mn2 O7 2.255(4) 5_566 ?
Mn2 N2 2.316(5) . ?
N1 C2 1.471(7) . ?
N1 C6 1.471(7) . ?
N1 C4 1.497(7) . ?
O1 C1 1.416(6) . ?
O2 C3 1.461(7) . ?
O2 H2 1.09(10) . ?
O3 C5 1.428(7) . ?
O3 H3 0.94(7) . ?
C1 C2 1.505(8) . ?
C1 H1A 0.9900 . ?
C1 H1B 0.9900 . ?
C2 H2A 0.9900 . ?
C2 H2B 0.9900 . ?
C3 C4 1.532(9) . ?
C3 H3A 0.9900 . ?
C3 H3B 0.9900 . ?
C4 H4A 0.9900 . ?
C4 H4B 0.9900 . ?
C5 C6 1.495(8) . ?
C5 H5A 0.9900 . ?
C5 H5B 0.9900 . ?
C6 H6A 0.9900 . ?
C6 H6B 0.9900 . ?
O4 C7 1.278(7) . ?
O5 C7 1.311(7) . ?
O5 Mn2 1.915(4) 5_566 ?
C7 C8 1.463(9) . ?
C8 C13 1.374(8) . ?
C8 C9 1.404(8) . ?
C9 C10 1.383(8) . ?
C9 H9 0.9500 . ?
C10 C11 1.370(9) . ?
C10 H10 0.9500 . ?
C11 C12 1.402(9) . ?
C11 H11 0.9500 . ?
C12 C13 1.401(9) . ?
C12 H12 0.9500 . ?
C13 H13 0.9500 . ?
N2 C15 1.451(8) . ?
N2 C17 1.470(7) . ?
N2 C19 1.484(7) . ?
O6 C14 1.382(7) . ?
O6 Mn1 2.083(4) 5_566 ?
O7 C16 1.431(6) . ?
O7 Mn2 2.255(4) 5_566 ?
O8 C18 1.368(9) . ?
O8 H8 0.84(2) . ?
C14 C15 1.386(9) . ?
C14 H14A 0.9900 . ?
C14 H14B 0.9900 . ?
C15 H15A 0.9900 . ?
C15 H15B 0.9900 . ?
C16 C17 1.526(7) . ?
C16 H16A 0.9900 . ?
C16 H16B 0.9900 . ?
C17 H17A 0.9900 . ?
C17 H17B 0.9900 . ?
C18 C19 1.484(9) . ?
C18 H18A 0.9900 . ?
C18 H18B 0.9900 . ?
C19 H19A 0.9900 . ?
C19 H19B 0.9900 . ?
O9 C20 1.268(7) . ?
O10 C20 1.228(7) . ?
C20 C21 1.512(8) . ?
C21 C26 1.375(8) . ?
C21 C22 1.395(8) . ?
C22 C23 1.382(10) . ?
C22 H22 0.9500 . ?
C23 C24 1.371(11) . ?
C23 H23 0.9500 . ?
C24 C25 1.369(11) . ?
C24 H24 0.9500 . ?
C25 C26 1.378(9) . ?
C25 H25 0.9500 . ?
C26 H26 0.9500 . ?
N3 C27 1.141(14) . ?
C27 C28 1.410(15) . ?
C28 H28A 0.9800 . ?
C28 H28B 0.9800 . ?
C28 H28C 0.9800 . ?

loop_
_geom_hbond_atom_site_label_D
_geom_hbond_atom_site_label_H
_geom_hbond_atom_site_label_A
_geom_hbond_distance_DH
_geom_hbond_distance_HA
_geom_hbond_distance_DA
_geom_hbond_angle_DHA
_geom_hbond_site_symmetry_A
O2 H2 O9 1.09(10) 1.52(10) 2.580(6) 164(8) .
O3 H3 O10 0.94(7) 1.76(7) 2.674(6) 164(6) .
O8 H8 O9 0.84(2) 1.91(4) 2.685(8) 153(8) 2
